data_2203860
loop_
_publ_author_name
'N\"ather, Christian'
'Beck, Andreas'

_publ_section_title
;
 Chlorobis(piperidine-\k<i>N</i>)copper(I)
;
_journal_issue 7
_journal_name_full 'Acta Crystallographica Section E'
_journal_page_first m1008
_journal_page_last m1009
_journal_paper_doi 10.1107/S1600536804015223
_journal_volume 60
_journal_year 2004
_chemical_formula_iupac '[Cu Cl (C10 H22 N2)]'
_chemical_formula_moiety 'C10 H22 Cl Cu N2'
_chemical_formula_sum 'C10 H22 Cl Cu N2'
_chemical_formula_weight 269.29
_chemical_name_common Copper(I)chloride-bis(piperidine)
_chemical_name_systematic ?
_space_group_IT_number 14
_symmetry_cell_setting monoclinic
_symmetry_space_group_name_Hall '-P 2ybc'
_symmetry_space_group_name_H-M 'P 1 21/c 1'
_atom_sites_solution_hydrogens geom
_atom_sites_solution_primary direct
_atom_sites_solution_secondary difmap
_audit_creation_method SHELXL-97
_cell_angle_alpha 90.00
_cell_angle_beta 98.314(13)
_cell_angle_gamma 90.00
_cell_formula_units_Z 4
_cell_length_a 20.355(2)
_cell_length_b 6.5407(4)
_cell_length_c 9.7669(11)
_cell_measurement_reflns_used 8000
_cell_measurement_temperature 170(2)
_cell_measurement_theta_max 23
_cell_measurement_theta_min 10
_cell_volume 1286.7(2)
_computing_cell_refinement 'IPDS Program Package'
_computing_data_collection 'IPDS Program Package (Stoe & Cie, 1998)'
_computing_data_reduction 'IPDS Program Package'
_computing_molecular_graphics 'XP in SHELXTL (Bruker, 1998)'
_computing_publication_material 'CIFTAB in SHELXTL'
_computing_structure_refinement 'SHELXL97 (Sheldrick, 1997)'
_computing_structure_solution 'SHELXS97 (Sheldrick, 1997'
_diffrn_ambient_temperature 170(2)
_diffrn_measured_fraction_theta_full 0.990
_diffrn_measured_fraction_theta_max 0.990
_diffrn_measurement_device_type 'Stoe IPDS'
_diffrn_measurement_method \f
_diffrn_radiation_monochromator graphite
_diffrn_radiation_source 'fine-focus sealed tube'
_diffrn_radiation_type MoK\a
_diffrn_radiation_wavelength 0.71073
_diffrn_reflns_av_R_equivalents 0.0332
_diffrn_reflns_av_sigmaI/netI 0.0305
_diffrn_reflns_limit_h_max 26
_diffrn_reflns_limit_h_min -26
_diffrn_reflns_limit_k_max 8
_diffrn_reflns_limit_k_min -8
_diffrn_reflns_limit_l_max 9
_diffrn_reflns_limit_l_min -12
_diffrn_reflns_number 7942
_diffrn_reflns_theta_full 27.92
_diffrn_reflns_theta_max 27.92
_diffrn_reflns_theta_min 3.03
_diffrn_standards_decay_% 0
_diffrn_standards_interval_count 0
_diffrn_standards_number 0
_exptl_absorpt_coefficient_mu 1.873
_exptl_absorpt_correction_T_max 0.873
_exptl_absorpt_correction_T_min 0.670
_exptl_absorpt_correction_type numerical
_exptl_absorpt_process_details '(X-SHAPE; Stoe & Cie, 1998)'
_exptl_crystal_colour colourless
_exptl_crystal_density_diffrn 1.390
_exptl_crystal_density_method 'not measured'
_exptl_crystal_description block
_exptl_crystal_F_000 568
_exptl_crystal_size_max 0.30
_exptl_crystal_size_mid 0.18
_exptl_crystal_size_min 0.07
_refine_diff_density_max 0.626
_refine_diff_density_min -0.479
_refine_ls_extinction_coef 0.0148(17)
_refine_ls_extinction_expression Fc^*^=kFc[1+0.001xFc^2^\l^3^/sin(2\q)]^-1/4^
_refine_ls_extinction_method SHELXL97
_refine_ls_goodness_of_fit_ref 0.974
_refine_ls_hydrogen_treatment constr
_refine_ls_matrix_type full
_refine_ls_number_parameters 128
_refine_ls_number_reflns 3062
_refine_ls_number_restraints 0
_refine_ls_restrained_S_all 0.974
_refine_ls_R_factor_all 0.0487
_refine_ls_R_factor_gt 0.0343
_refine_ls_shift/su_max 0.001
_refine_ls_shift/su_mean 0.000
_refine_ls_structure_factor_coef Fsqd
_refine_ls_weighting_details 'calc w = 1/[\s^2^(Fo^2^)+(0.0611P)^2^] where P = (Fo^2^+2Fc^2^)/3'
_refine_ls_weighting_scheme calc
_refine_ls_wR_factor_gt 0.0834
_refine_ls_wR_factor_ref 0.0894
_reflns_number_gt 2373
_reflns_number_total 3062
_reflns_threshold_expression I>2\s(I)
_cod_data_source_file bt6473.cif
_cod_data_source_block I
_cod_original_sg_symbol_H-M 'P 21/c'
_cod_database_code 2203860
_cod_database_fobs_code 2203860

loop_
_symmetry_equiv_pos_as_xyz
'x, y, z'
'-x, y+1/2, -z+1/2'
'-x, -y, -z'
'x, -y-1/2, z-1/2'

loop_
_atom_site_label
_atom_site_fract_x
_atom_site_fract_y
_atom_site_fract_z
_atom_site_U_iso_or_equiv
_atom_site_adp_type
_atom_site_calc_flag
_atom_site_refinement_flags
_atom_site_occupancy
_atom_site_type_symbol
Cu1 0.248880(11) 0.44348(3) 0.75982(3) 0.02517(11) Uani d . 1 Cu
Cl1 0.25755(3) 0.55842(7) 0.53857(5) 0.02995(14) Uani d . 1 Cl
N1 0.17893(8) 0.5734(2) 0.85442(18) 0.0216(3) Uani d . 1 N
H1 0.2010 0.6592 0.9219 0.026 Uiso calc R 1 H
C1 0.14252(11) 0.4225(3) 0.9284(2) 0.0274(4) Uani d . 1 C
H1A 0.1126 0.4947 0.9837 0.033 Uiso calc R 1 H
H1B 0.1744 0.3408 0.9923 0.033 Uiso calc R 1 H
C2 0.10211(10) 0.2819(3) 0.8242(2) 0.0297(5) Uani d . 1 C
H2A 0.0772 0.1832 0.8738 0.036 Uiso calc R 1 H
H2B 0.1324 0.2037 0.7732 0.036 Uiso calc R 1 H
C3 0.05357(11) 0.4048(3) 0.7220(3) 0.0320(5) Uani d . 1 C
H3A 0.0315 0.3126 0.6491 0.038 Uiso calc R 1 H
H3B 0.0189 0.4653 0.7710 0.038 Uiso calc R 1 H
C4 0.08948(10) 0.5746(3) 0.6555(2) 0.0299(5) Uani d . 1 C
H4A 0.1184 0.5134 0.5932 0.036 Uiso calc R 1 H
H4B 0.0564 0.6625 0.5991 0.036 Uiso calc R 1 H
C5 0.13133(9) 0.7043(3) 0.7639(2) 0.0255(4) Uani d . 1 C
H5A 0.1560 0.8079 0.7177 0.031 Uiso calc R 1 H
H5B 0.1021 0.7768 0.8206 0.031 Uiso calc R 1 H
N11 0.31952(8) 0.2323(2) 0.81110(18) 0.0220(3) Uani d . 1 N
H11 0.3102 0.1687 0.8913 0.026 Uiso calc R 1 H
C11 0.32037(11) 0.0701(3) 0.7051(2) 0.0287(5) Uani d . 1 C
H11A 0.3274 0.1341 0.6165 0.034 Uiso calc R 1 H
H11B 0.2766 0.0014 0.6903 0.034 Uiso calc R 1 H
C12 0.37434(12) -0.0900(3) 0.7453(3) 0.0346(5) Uani d . 1 C
H12A 0.3640 -0.1688 0.8260 0.042 Uiso calc R 1 H
H12B 0.3753 -0.1865 0.6675 0.042 Uiso calc R 1 H
C13 0.44217(11) 0.0103(4) 0.7809(3) 0.0353(5) Uani d . 1 C
H13A 0.4553 0.0733 0.6968 0.042 Uiso calc R 1 H
H13B 0.4756 -0.0947 0.8149 0.042 Uiso calc R 1 H
C14 0.44032(10) 0.1737(3) 0.8918(2) 0.0326(5) Uani d . 1 C
H14A 0.4838 0.2441 0.9093 0.039 Uiso calc R 1 H
H14B 0.4320 0.1086 0.9792 0.039 Uiso calc R 1 H
C15 0.38564(10) 0.3296(3) 0.8453(2) 0.0259(4) Uani d . 1 C
H15A 0.3840 0.4311 0.9199 0.031 Uiso calc R 1 H
H15B 0.3965 0.4034 0.7629 0.031 Uiso calc R 1 H

loop_
_atom_site_aniso_label
_atom_site_aniso_U_11
_atom_site_aniso_U_22
_atom_site_aniso_U_33
_atom_site_aniso_U_12
_atom_site_aniso_U_13
_atom_site_aniso_U_23
Cu1 0.02099(15) 0.02082(15) 0.03341(18) 0.00391(9) 0.00296(10) -0.00324(10)
Cl1 0.0403(3) 0.0235(2) 0.0271(3) 0.0106(2) 0.0083(2) 0.0035(2)
N1 0.0231(8) 0.0162(7) 0.0252(9) 0.0016(6) 0.0025(6) -0.0039(6)
C1 0.0313(10) 0.0264(10) 0.0252(10) 0.0006(8) 0.0059(8) 0.0016(8)
C2 0.0316(10) 0.0179(9) 0.0392(13) -0.0035(8) 0.0038(9) 0.0030(9)
C3 0.0263(10) 0.0310(11) 0.0366(13) -0.0045(8) -0.0029(9) 0.0013(10)
C4 0.0230(9) 0.0301(11) 0.0345(12) 0.0030(8) -0.0033(8) 0.0082(9)
C5 0.0259(9) 0.0152(8) 0.0357(12) 0.0044(7) 0.0054(8) 0.0009(8)
N11 0.0233(8) 0.0200(7) 0.0232(8) 0.0036(6) 0.0049(6) 0.0050(7)
C11 0.0313(10) 0.0220(10) 0.0311(12) 0.0058(8) -0.0007(9) -0.0028(9)
C12 0.0402(12) 0.0224(10) 0.0409(14) 0.0117(9) 0.0044(10) -0.0015(9)
C13 0.0300(11) 0.0375(11) 0.0384(13) 0.0146(9) 0.0051(10) 0.0041(10)
C14 0.0260(10) 0.0367(11) 0.0335(12) 0.0047(9) -0.0010(8) 0.0047(10)
C15 0.0272(9) 0.0223(9) 0.0279(10) 0.0013(8) 0.0032(8) 0.0036(8)

loop_
_atom_type_symbol
_atom_type_description
_atom_type_scat_dispersion_real
_atom_type_scat_dispersion_imag
_atom_type_scat_source
C C 0.0033 0.0016 'International Tables Vol C Tables 4.2.6.8 and 6.1.1.4'
H H 0.0000 0.0000 'International Tables Vol C Tables 4.2.6.8 and 6.1.1.4'
N N 0.0061 0.0033 'International Tables Vol C Tables 4.2.6.8 and 6.1.1.4'
Cl Cl 0.1484 0.1585 'International Tables Vol C Tables 4.2.6.8 and 6.1.1.4'
Cu Cu 0.3201 1.2651 'International Tables Vol C Tables 4.2.6.8 and 6.1.1.4'

loop_
_geom_angle_atom_site_label_1
_geom_angle_atom_site_label_2
_geom_angle_atom_site_label_3
_geom_angle
_geom_angle_publ_flag
N1 Cu1 N11 135.37(7) y
N1 Cu1 Cl1 116.68(5) y
N11 Cu1 Cl1 107.92(5) y
C1 N1 C5 110.16(15) n
C1 N1 Cu1 112.47(11) y
C5 N1 Cu1 114.66(13) y
C1 N1 H1 106.3 n
C5 N1 H1 106.3 n
Cu1 N1 H1 106.3 n
N1 C1 C2 109.66(18) n
N1 C1 H1A 109.7 n
C2 C1 H1A 109.7 n
N1 C1 H1B 109.7 n
C2 C1 H1B 109.7 n
H1A C1 H1B 108.2 n
C1 C2 C3 110.81(17) n
C1 C2 H2A 109.5 n
C3 C2 H2A 109.5 n
C1 C2 H2B 109.5 n
C3 C2 H2B 109.5 n
H2A C2 H2B 108.1 n
C4 C3 C2 110.91(17) n
C4 C3 H3A 109.5 n
C2 C3 H3A 109.5 n
C4 C3 H3B 109.5 n
C2 C3 H3B 109.5 n
H3A C3 H3B 108.0 n
C5 C4 C3 111.40(19) n
C5 C4 H4A 109.3 n
C3 C4 H4A 109.3 n
C5 C4 H4B 109.3 n
C3 C4 H4B 109.3 n
H4A C4 H4B 108.0 n
N1 C5 C4 110.20(15) n
N1 C5 H5A 109.6 n
C4 C5 H5A 109.6 n
N1 C5 H5B 109.6 n
C4 C5 H5B 109.6 n
H5A C5 H5B 108.1 n
C15 N11 C11 111.23(16) n
C15 N11 Cu1 110.81(12) n
C11 N11 Cu1 113.49(12) n
C15 N11 H11 107.0 n
C11 N11 H11 107.0 n
Cu1 N11 H11 107.0 n
N11 C11 C12 113.05(17) n
N11 C11 H11A 109.0 n
C12 C11 H11A 109.0 n
N11 C11 H11B 109.0 n
C12 C11 H11B 109.0 n
H11A C11 H11B 107.8 n
C13 C12 C11 110.97(18) n
C13 C12 H12A 109.4 n
C11 C12 H12A 109.4 n
C13 C12 H12B 109.4 n
C11 C12 H12B 109.4 n
H12A C12 H12B 108.0 n
C12 C13 C14 110.46(19) n
C12 C13 H13A 109.6 n
C14 C13 H13A 109.6 n
C12 C13 H13B 109.6 n
C14 C13 H13B 109.6 n
H13A C13 H13B 108.1 n
C13 C14 C15 110.34(18) n
C13 C14 H14A 109.6 n
C15 C14 H14A 109.6 n
C13 C14 H14B 109.6 n
C15 C14 H14B 109.6 n
H14A C14 H14B 108.1 n
N11 C15 C14 112.24(16) n
N11 C15 H15A 109.2 n
C14 C15 H15A 109.2 n
N11 C15 H15B 109.2 n
C14 C15 H15B 109.2 n
H15A C15 H15B 107.9 n

loop_
_geom_bond_atom_site_label_1
_geom_bond_atom_site_label_2
_geom_bond_distance
_geom_bond_publ_flag
Cu1 N1 1.9959(16) y
Cu1 N11 2.0045(15) y
Cu1 Cl1 2.3187(6) y
N1 C1 1.483(3) n
N1 C5 1.485(2) n
N1 H1 0.9300 n
C1 C2 1.521(3) n
C1 H1A 0.9900 n
C1 H1B 0.9900 n
C2 C3 1.528(3) n
C2 H2A 0.9900 n
C2 H2B 0.9900 n
C3 C4 1.526(3) n
C3 H3A 0.9900 n
C3 H3B 0.9900 n
C4 C5 1.518(3) n
C4 H4A 0.9900 n
C4 H4B 0.9900 n
C5 H5A 0.9900 n
C5 H5B 0.9900 n
N11 C15 1.483(2) n
N11 C11 1.484(3) n
N11 H11 0.9300 n
C11 C12 1.527(3) n
C11 H11A 0.9900 n
C11 H11B 0.9900 n
C12 C13 1.523(3) n
C12 H12A 0.9900 n
C12 H12B 0.9900 n
C13 C14 1.526(3) n
C13 H13A 0.9900 n
C13 H13B 0.9900 n
C14 C15 1.529(3) n
C14 H14A 0.9900 n
C14 H14B 0.9900 n
C15 H15A 0.9900 n
C15 H15B 0.9900 n
